data_9006155
loop_
_publ_author_name
'Finger, L. W.'
'Hazen, R. M.'
'Zhang, J.'
'Ko, J.'
'Navrotsky, A.'

_publ_section_title
;
 The effect of Fe on the crystal structure of wadsleyite
 beta-(Mg1-xFex)2SiO4, 0.00<=x<=0.40
 Sample: Fe25
;
_journal_name_full 'Physics and Chemistry of Minerals'
_journal_page_first 361
_journal_page_last 368
_journal_volume 19
_journal_year 1993
_chemical_formula_sum 'Fe0.5 Mg1.5 O4 Si'
_chemical_name_mineral Wadsleyite
_space_group_IT_number 74
_symmetry_space_group_name_Hall '-I 2b 2'
_symmetry_space_group_name_H-M 'I m m a'
_cell_angle_alpha 90
_cell_angle_beta 90
_cell_angle_gamma 90
_cell_length_a 5.717
_cell_length_b 11.506
_cell_length_c 8.299
_cell_formula_units_Z 8
_cell_volume 545.907
_database_code_amcsd 0007737
_exptl_crystal_density_diffrn 3.807
_cod_original_formula_sum '(Mg1.5 Fe.5) Si O4'
_cod_database_code 9006155

loop_
_space_group_symop_operation_xyz
x,y,z
1/2+x,1/2+y,1/2+z
x,1/2-y,z
1/2+x,-y,1/2+z
-x,1/2+y,-z
1/2-x,+y,1/2-z
-x,y,z
1/2-x,1/2+y,1/2+z
x,-y,-z
1/2+x,1/2-y,1/2-z
x,1/2+y,-z
1/2+x,+y,1/2-z
-x,1/2-y,z
1/2-x,-y,1/2+z
-x,-y,-z
1/2-x,1/2-y,1/2-z

loop_
_atom_site_label
_atom_site_fract_x
_atom_site_fract_y
_atom_site_fract_z
_atom_site_occupancy
_atom_site_U_iso_or_equiv
MgM1 0.00000 0.00000 0.00000 0.71200 0.00798
FeM1 0.00000 0.00000 0.00000 0.28800 0.00798
MgM2 0.00000 0.25000 0.97069 0.86800 0.00722
FeM2 0.00000 0.25000 0.97069 0.13200 0.00722
MgM3 0.25000 0.12530 0.25000 0.71000 0.00823
FeM3 0.25000 0.12530 0.25000 0.29000 0.00823
Si 0.00000 0.12079 0.61665 1.00000 0.00418
O1 0.00000 0.25000 0.21790 1.00000 0.00671
O2 0.00000 0.25000 0.71640 1.00000 0.00583
O3 0.00000 0.98790 0.25640 1.00000 0.00659
O4 0.26190 0.12300 0.99240 1.00000 0.00659

loop_
_cod_related_entry_id
_cod_related_entry_database
_cod_related_entry_code
1 AMCSD 0007737
